data_4347309
loop_
_publ_author_name
'Kendall, Alexander J.'
'Zakharov, Lev N.'
'Tyler, David R.'

_publ_section_title
;
 Steric and Electronic Influences of Buchwald-Type Alkyl-JohnPhos Ligands.
;
_journal_issue 6
_journal_name_full 'Inorganic chemistry'
_journal_page_first 3079
_journal_page_last 3090
_journal_paper_doi 10.1021/acs.inorgchem.5b02996
_journal_volume 55
_journal_year 2016
_chemical_formula_sum 'C28 H30 Cl2 P2 Pd'
_chemical_formula_weight 605.76
_space_group_crystal_system monoclinic
_space_group_IT_number 14
_space_group_name_Hall '-P 2yn'
_space_group_name_H-M_alt 'P 1 21/n 1'
_atom_sites_solution_hydrogens difmap
_audit_creation_method SHELXL-2013
_cell_angle_alpha 90
_cell_angle_beta 92.638(5)
_cell_angle_gamma 90
_cell_formula_units_Z 2
_cell_length_a 11.6418(13)
_cell_length_b 7.1671(8)
_cell_length_c 16.4230(17)
_cell_measurement_reflns_used 5493
_cell_measurement_temperature 200(2)
_cell_measurement_theta_max 26.98
_cell_measurement_theta_min 3.10
_cell_volume 1368.8(3)
_computing_cell_refinement 'Bruker SAINT'
_computing_data_collection 'Bruker APEX2'
_computing_data_reduction 'Bruker SAINT'
_computing_molecular_graphics 'Bruker SHELXTL'
_computing_publication_material 'Bruker SHELXTL'
_computing_structure_refinement 'SHELXL-2013 (Sheldrick 2013)'
_computing_structure_solution 'SHELXS-97 (Sheldrick 2008)'
_diffrn_ambient_temperature 200(2)
_diffrn_measured_fraction_theta_full 0.999
_diffrn_measured_fraction_theta_max 0.997
_diffrn_measurement_device_type 'Bruker APEX-II CCD'
_diffrn_measurement_method '\f and \w scans'
_diffrn_radiation_type MoK\a
_diffrn_radiation_wavelength 0.71073
_diffrn_reflns_av_R_equivalents 0.0509
_diffrn_reflns_av_unetI/netI 0.0425
_diffrn_reflns_Laue_measured_fraction_full 0.999
_diffrn_reflns_Laue_measured_fraction_max 0.997
_diffrn_reflns_limit_h_max 16
_diffrn_reflns_limit_h_min -16
_diffrn_reflns_limit_k_max 10
_diffrn_reflns_limit_k_min -7
_diffrn_reflns_limit_l_max 23
_diffrn_reflns_limit_l_min -23
_diffrn_reflns_number 19508
_diffrn_reflns_point_group_measured_fraction_full 0.999
_diffrn_reflns_point_group_measured_fraction_max 0.997
_diffrn_reflns_theta_full 25.242
_diffrn_reflns_theta_max 30.544
_diffrn_reflns_theta_min 2.099
_diffrn_source 'sealed tube'
_exptl_absorpt_coefficient_mu 1.005
_exptl_absorpt_correction_T_max 1.0000
_exptl_absorpt_correction_T_min 0.9168
_exptl_absorpt_correction_type multi-scan
_exptl_absorpt_process_details SADABS
_exptl_crystal_colour yellow
_exptl_crystal_density_diffrn 1.470
_exptl_crystal_description block
_exptl_crystal_F_000 616
_exptl_crystal_size_max 0.270
_exptl_crystal_size_mid 0.160
_exptl_crystal_size_min 0.080
_refine_diff_density_max 0.799
_refine_diff_density_min -0.703
_refine_diff_density_rms 0.080
_refine_ls_extinction_method none
_refine_ls_goodness_of_fit_ref 1.024
_refine_ls_hydrogen_treatment refall
_refine_ls_matrix_type full
_refine_ls_number_parameters 211
_refine_ls_number_reflns 4177
_refine_ls_number_restraints 0
_refine_ls_restrained_S_all 1.024
_refine_ls_R_factor_all 0.0583
_refine_ls_R_factor_gt 0.0376
_refine_ls_shift/su_max 0.000
_refine_ls_shift/su_mean 0.000
_refine_ls_structure_factor_coef Fsqd
_refine_ls_weighting_details 'w=1/[\s^2^(Fo^2^)+(0.0369P)^2^+0.8398P] where P=(Fo^2^+2Fc^2^)/3'
_refine_ls_weighting_scheme calc
_refine_ls_wR_factor_gt 0.0818
_refine_ls_wR_factor_ref 0.0930
_reflns_Friedel_coverage 0.000
_reflns_number_gt 3182
_reflns_number_total 4177
_reflns_threshold_expression 'I > 2\s(I)'
_cod_data_source_file ic5b02996_si_002.cif
_cod_data_source_block mo_dt29_0m
_cod_original_sg_symbol_H-M 'P 21/n'
_cod_database_code 4347309
_shelx_space_group_comment
;
The symmetry employed for this shelxl refinement is uniquely defined
by the following loop, which should always be used as a source of
symmetry information in preference to the above space-group names.
They are only intended as comments.
;
_shelx_estimated_absorpt_t_min 0.773
_shelx_estimated_absorpt_t_max 0.924
_shelxl_version_number 2013-4

loop_
_space_group_symop_operation_xyz
'x, y, z'
'-x+1/2, y+1/2, -z+1/2'
'-x, -y, -z'
'x-1/2, -y-1/2, z-1/2'

loop_
_atom_site_label
_atom_site_type_symbol
_atom_site_fract_x
_atom_site_fract_y
_atom_site_fract_z
_atom_site_U_iso_or_equiv
_atom_site_adp_type
_atom_site_occupancy
_atom_site_site_symmetry_order
_atom_site_calc_flag
_atom_site_refinement_flags_posn
_atom_site_refinement_flags_occupancy
Pd1 Pd 0.0000 0.0000 0.0000 0.03434(9) Uani 1 2 d S P
Cl1 Cl 0.02039(7) 0.15757(14) 0.12210(5) 0.0681(3) Uani 1 1 d . .
P1 P 0.18332(6) -0.12186(9) 0.02212(4) 0.03534(15) Uani 1 1 d . .
C1 C 0.1645(4) -0.3343(5) 0.0797(3) 0.0619(9) Uani 1 1 d . .
C2 C 0.2597(3) -0.1998(5) -0.06544(19) 0.0438(6) Uani 1 1 d . .
C3 C 0.2882(2) 0.0162(3) 0.08203(15) 0.0352(5) Uani 1 1 d . .
C4 C 0.3178(3) -0.0365(5) 0.16243(17) 0.0492(7) Uani 1 1 d . .
C5 C 0.3997(3) 0.0605(6) 0.20848(19) 0.0566(8) Uani 1 1 d . .
C6 C 0.4526(3) 0.2131(5) 0.17747(19) 0.0566(8) Uani 1 1 d . .
C7 C 0.4243(2) 0.2684(5) 0.09822(18) 0.0458(6) Uani 1 1 d . .
C8 C 0.3431(2) 0.1724(4) 0.04920(14) 0.0339(5) Uani 1 1 d . .
C9 C 0.3198(2) 0.2383(3) -0.03602(15) 0.0352(5) Uani 1 1 d . .
C10 C 0.4095(3) 0.2474(4) -0.08946(18) 0.0462(6) Uani 1 1 d . .
C11 C 0.3886(4) 0.3070(5) -0.1687(2) 0.0618(9) Uani 1 1 d . .
C12 C 0.2799(4) 0.3583(5) -0.1959(2) 0.0678(11) Uani 1 1 d . .
C13 C 0.1907(3) 0.3506(4) -0.1440(2) 0.0555(8) Uani 1 1 d . .
C14 C 0.2100(2) 0.2918(4) -0.06417(18) 0.0405(6) Uani 1 1 d . .
H1A H 0.110(4) -0.419(7) 0.048(3) 0.095(14) Uiso 1 1 d . .
H1B H 0.125(3) -0.307(5) 0.124(3) 0.083(12) Uiso 1 1 d . .
H1C H 0.239(3) -0.392(5) 0.091(2) 0.066(11) Uiso 1 1 d . .
H2A H 0.211(3) -0.283(5) -0.098(2) 0.069(10) Uiso 1 1 d . .
H2B H 0.324(4) -0.253(6) -0.047(2) 0.089(14) Uiso 1 1 d . .
H2C H 0.286(3) -0.093(5) -0.096(2) 0.064(10) Uiso 1 1 d . .
H4 H 0.281(3) -0.146(5) 0.183(2) 0.066(10) Uiso 1 1 d . .
H5 H 0.423(3) 0.012(5) 0.255(3) 0.074(12) Uiso 1 1 d . .
H6 H 0.507(3) 0.288(5) 0.203(2) 0.073(11) Uiso 1 1 d . .
H7 H 0.457(2) 0.371(4) 0.0773(16) 0.035(7) Uiso 1 1 d . .
H10 H 0.483(2) 0.198(4) -0.0710(16) 0.044(8) Uiso 1 1 d . .
H11 H 0.441(3) 0.307(5) -0.197(2) 0.068(11) Uiso 1 1 d . .
H12 H 0.268(3) 0.404(6) -0.247(2) 0.076(11) Uiso 1 1 d . .
H13 H 0.119(3) 0.392(5) -0.1578(19) 0.058(9) Uiso 1 1 d . .
H14 H 0.146(2) 0.287(4) -0.0298(17) 0.042(8) Uiso 1 1 d . .

loop_
_atom_site_aniso_label
_atom_site_aniso_U_11
_atom_site_aniso_U_22
_atom_site_aniso_U_33
_atom_site_aniso_U_23
_atom_site_aniso_U_13
_atom_site_aniso_U_12
Pd1 0.03449(14) 0.03724(15) 0.03209(14) -0.01055(11) 0.01000(10) -0.00730(11)
Cl1 0.0475(4) 0.1036(7) 0.0532(4) -0.0462(5) 0.0041(3) 0.0031(4)
P1 0.0379(3) 0.0360(3) 0.0329(3) -0.0042(3) 0.0108(3) -0.0033(3)
C1 0.078(3) 0.0462(18) 0.064(2) 0.0080(16) 0.024(2) -0.0039(18)
C2 0.0430(15) 0.0468(16) 0.0429(15) -0.0130(13) 0.0145(12) -0.0025(13)
C3 0.0363(12) 0.0431(14) 0.0266(11) -0.0039(10) 0.0048(9) 0.0047(10)
C4 0.0555(17) 0.0629(19) 0.0300(13) 0.0023(13) 0.0095(12) 0.0057(14)
C5 0.0611(19) 0.081(2) 0.0274(14) -0.0050(15) -0.0044(13) 0.0140(17)
C6 0.0517(17) 0.073(2) 0.0436(17) -0.0171(16) -0.0128(14) 0.0012(16)
C7 0.0391(14) 0.0528(17) 0.0451(16) -0.0056(13) -0.0026(12) -0.0025(13)
C8 0.0317(11) 0.0403(13) 0.0296(12) -0.0044(10) 0.0009(9) 0.0032(10)
C9 0.0436(13) 0.0305(12) 0.0316(12) -0.0041(10) 0.0018(10) -0.0060(10)
C10 0.0528(17) 0.0462(16) 0.0406(15) 0.0000(12) 0.0107(13) -0.0030(13)
C11 0.093(3) 0.0526(18) 0.0412(17) 0.0007(14) 0.0232(18) -0.0057(19)
C12 0.122(3) 0.0485(18) 0.0314(16) 0.0026(14) -0.0089(19) -0.006(2)
C13 0.075(2) 0.0400(16) 0.0492(18) 0.0021(13) -0.0241(17) -0.0023(15)
C14 0.0445(14) 0.0310(12) 0.0450(15) -0.0010(11) -0.0088(12) -0.0043(11)

loop_
_atom_type_symbol
_atom_type_description
_atom_type_scat_dispersion_real
_atom_type_scat_dispersion_imag
_atom_type_scat_source
C C 0.0033 0.0016 'International Tables Vol C Tables 4.2.6.8 and 6.1.1.4'
H H 0.0000 0.0000 'International Tables Vol C Tables 4.2.6.8 and 6.1.1.4'
P P 0.1023 0.0942 'International Tables Vol C Tables 4.2.6.8 and 6.1.1.4'
Cl Cl 0.1484 0.1585 'International Tables Vol C Tables 4.2.6.8 and 6.1.1.4'
Pd Pd -0.9988 1.0072 'International Tables Vol C Tables 4.2.6.8 and 6.1.1.4'

loop_
_geom_angle_atom_site_label_1
_geom_angle_atom_site_label_2
_geom_angle_atom_site_label_3
_geom_angle
_geom_angle_site_symmetry_1
_geom_angle_site_symmetry_3
Cl1 Pd1 Cl1 180.00(4) 3 .
Cl1 Pd1 P1 89.49(3) 3 3
Cl1 Pd1 P1 90.51(3) . 3
Cl1 Pd1 P1 90.51(3) 3 .
Cl1 Pd1 P1 89.49(3) . .
P1 Pd1 P1 180.0 3 .
C1 P1 C2 103.33(17) . .
C1 P1 C3 105.57(18) . .
C2 P1 C3 104.73(13) . .
C1 P1 Pd1 105.43(15) . .
C2 P1 Pd1 118.23(12) . .
C3 P1 Pd1 117.94(8) . .
P1 C1 H1A 109(3) . .
P1 C1 H1B 109(3) . .
H1A C1 H1B 102(3) . .
P1 C1 H1C 109(2) . .
H1A C1 H1C 113(3) . .
H1B C1 H1C 114(3) . .
P1 C2 H2A 109(2) . .
P1 C2 H2B 107(3) . .
H2A C2 H2B 113(3) . .
P1 C2 H2C 110(2) . .
H2A C2 H2C 114(3) . .
H2B C2 H2C 104(3) . .
C4 C3 C8 118.6(2) . .
C4 C3 P1 119.4(2) . .
C8 C3 P1 121.92(19) . .
C5 C4 C3 121.0(3) . .
C5 C4 H4 121(2) . .
C3 C4 H4 118(2) . .
C6 C5 C4 120.8(3) . .
C6 C5 H5 121(3) . .
C4 C5 H5 117(2) . .
C5 C6 C7 119.2(3) . .
C5 C6 H6 128(2) . .
C7 C6 H6 113(2) . .
C6 C7 C8 121.8(3) . .
C6 C7 H7 120.1(17) . .
C8 C7 H7 118.1(17) . .
C7 C8 C3 118.6(2) . .
C7 C8 C9 118.4(2) . .
C3 C8 C9 123.0(2) . .
C14 C9 C10 118.7(3) . .
C14 C9 C8 121.6(2) . .
C10 C9 C8 119.7(2) . .
C11 C10 C9 120.2(3) . .
C11 C10 H10 121.6(17) . .
C9 C10 H10 117.8(17) . .
C12 C11 C10 120.6(3) . .
C12 C11 H11 122(3) . .
C10 C11 H11 117(3) . .
C11 C12 C13 119.9(3) . .
C11 C12 H12 120(2) . .
C13 C12 H12 120(2) . .
C12 C13 C14 120.3(3) . .
C12 C13 H13 123(2) . .
C14 C13 H13 116(2) . .
C13 C14 C9 120.3(3) . .
C13 C14 H14 118.4(17) . .
C9 C14 H14 121.4(17) . .

loop_
_geom_bond_atom_site_label_1
_geom_bond_atom_site_label_2
_geom_bond_distance
_geom_bond_site_symmetry_2
Pd1 Cl1 2.3041(7) 3
Pd1 Cl1 2.3041(7) .
Pd1 P1 2.3191(7) 3
Pd1 P1 2.3191(7) .
P1 C1 1.811(3) .
P1 C2 1.813(3) .
P1 C3 1.824(3) .
C1 H1A 1.00(5) .
C1 H1B 0.91(4) .
C1 H1C 0.97(4) .
C2 H2A 0.96(4) .
C2 H2B 0.88(4) .
C2 H2C 0.97(4) .
C3 C4 1.401(4) .
C3 C8 1.409(4) .
C4 C5 1.378(5) .
C4 H4 0.96(4) .
C5 C6 1.365(5) .
C5 H5 0.88(4) .
C6 C7 1.386(4) .
C6 H6 0.92(4) .
C7 C8 1.395(4) .
C7 H7 0.90(3) .
C8 C9 1.490(3) .
C9 C14 1.392(4) .
C9 C10 1.396(4) .
C10 C11 1.380(4) .
C10 H10 0.97(3) .
C11 C12 1.373(6) .
C11 H11 0.79(4) .
C12 C13 1.374(5) .
C12 H12 0.90(4) .
C13 C14 1.386(4) .
C13 H13 0.91(3) .
C14 H14 0.95(3) .

loop_
_geom_hbond_atom_site_label_D
_geom_hbond_atom_site_label_H
_geom_hbond_atom_site_label_A
_geom_hbond_distance_DH
_geom_hbond_distance_HA
_geom_hbond_distance_DA
_geom_hbond_angle_DHA
_geom_hbond_site_symmetry_A
C2 H2A Cl1 0.96(4) 2.85(3) 3.363(4) 114(2) 3
C2 H2A Cl1 0.96(4) 2.85(3) 3.363(4) 114(2) 3
C2 H2A Cl1 0.96(4) 2.85(3) 3.363(4) 114(2) 3

loop_
_geom_torsion_atom_site_label_1
_geom_torsion_atom_site_label_2
_geom_torsion_atom_site_label_3
_geom_torsion_atom_site_label_4
_geom_torsion
C1 P1 C3 C4 -12.1(3)
C2 P1 C3 C4 -120.8(2)
Pd1 P1 C3 C4 105.3(2)
C1 P1 C3 C8 166.2(2)
C2 P1 C3 C8 57.5(2)
Pd1 P1 C3 C8 -76.4(2)
C8 C3 C4 C5 -0.7(4)
P1 C3 C4 C5 177.6(2)
C3 C4 C5 C6 1.3(5)
C4 C5 C6 C7 -1.0(5)
C5 C6 C7 C8 0.0(5)
C6 C7 C8 C3 0.6(4)
C6 C7 C8 C9 -178.5(3)
C4 C3 C8 C7 -0.2(4)
P1 C3 C8 C7 -178.52(19)
C4 C3 C8 C9 178.8(2)
P1 C3 C8 C9 0.5(3)
C7 C8 C9 C14 -121.8(3)
C3 C8 C9 C14 59.2(3)
C7 C8 C9 C10 58.2(3)
C3 C8 C9 C10 -120.8(3)
C14 C9 C10 C11 -0.5(4)
C8 C9 C10 C11 179.6(3)
C9 C10 C11 C12 0.1(5)
C10 C11 C12 C13 0.1(5)
C11 C12 C13 C14 0.2(5)
C12 C13 C14 C9 -0.6(4)
C10 C9 C14 C13 0.7(4)
C8 C9 C14 C13 -179.3(2)
